data_4313085
loop_
_publ_author_name
'Jonathan Bernard'
'Kirstin Ortner'
'Bernhard Spingler'
'H.-J. Pietzsch'
'Roger Alberto'

_publ_section_title
;
 Aqueous Synthesis of Derivatized Cyclopentadienyl Complexes of Technetium
 and Rhenium Directed toward Radiopharmaceutical Application
;
_journal_name_full 'Inorganic Chemistry'
_journal_page_first 1014
_journal_page_last 1022
_journal_paper_doi 10.1021/ic0204575
_journal_volume 42
_journal_year 2003
_chemical_formula_moiety 'C16 H11 O4 Tc'
_chemical_formula_sum 'C16 H11 O4 Tc'
_chemical_formula_weight 365.25
_chemical_name_common '[Tc(Carboxybenzyl-Cp)(CO)3]'
_chemical_name_systematic Tc(I)(carboxybenzylcyclopentadienyl)(CO)3
_space_group_IT_number 14
_symmetry_cell_setting monoclinic
_symmetry_space_group_name_Hall '-P 2ybc'
_symmetry_space_group_name_H-M 'P 1 21/c 1'
_atom_sites_solution_hydrogens geom
_atom_sites_solution_primary direct
_atom_sites_solution_secondary difmap
_audit_creation_method SHELXL-97
_cell_angle_alpha 90.00
_cell_angle_beta 107.792(6)
_cell_angle_gamma 90.00
_cell_formula_units_Z 4
_cell_length_a 16.1454(9)
_cell_length_b 7.6300(6)
_cell_length_c 12.3922(7)
_cell_measurement_reflns_used 91
_cell_measurement_temperature 183(2)
_cell_volume 1453.57(17)
_computing_cell_refinement 'IPDS (Stoe, 1999)'
_computing_data_collection 'IPDS (Stoe, 1999)'
_computing_data_reduction 'X-RED (Stoe, 1999)'
_computing_molecular_graphics 'ORTEP-3 (Farrugia, 1997)'
_computing_publication_material 'SHELXL-97 (Sheldrick, 1997)'
_computing_structure_refinement 'SHELXL-97 (Sheldrick, 1997)'
_computing_structure_solution 'SHELXS-97 (Sheldrick, 1990)'
_diffrn_ambient_temperature 183(2)
_diffrn_measured_fraction_theta_full 0.951
_diffrn_measured_fraction_theta_max 0.951
_diffrn_measurement_device_type 'Stoe IPDS'
_diffrn_measurement_method 'rotation scan'
_diffrn_radiation_monochromator graphite
_diffrn_radiation_source 'fine-focus sealed tube'
_diffrn_radiation_type MoK\a
_diffrn_radiation_wavelength 0.71073
_diffrn_reflns_av_R_equivalents 0.0369
_diffrn_reflns_av_sigmaI/netI 0.0247
_diffrn_reflns_limit_h_max 20
_diffrn_reflns_limit_h_min -20
_diffrn_reflns_limit_k_max 10
_diffrn_reflns_limit_k_min -10
_diffrn_reflns_limit_l_max 16
_diffrn_reflns_limit_l_min -16
_diffrn_reflns_number 20643
_diffrn_reflns_theta_full 28.12
_diffrn_reflns_theta_max 28.12
_diffrn_reflns_theta_min 2.65
_diffrn_standards_decay_% 0
_diffrn_standards_interval_count image
_diffrn_standards_interval_time 5.5
_diffrn_standards_number 50-200
_exptl_absorpt_coefficient_mu 1.002
_exptl_absorpt_correction_T_max 0.8561
_exptl_absorpt_correction_T_min 0.8248
_exptl_absorpt_correction_type numerical
_exptl_crystal_colour colourless
_exptl_crystal_density_diffrn 1.669
_exptl_crystal_density_method 'not measured'
_exptl_crystal_description block
_exptl_crystal_F_000 728
_exptl_crystal_size_max 0.20
_exptl_crystal_size_mid 0.17
_exptl_crystal_size_min 0.16
_refine_diff_density_max 0.519
_refine_diff_density_min -0.331
_refine_diff_density_rms 0.076
_refine_ls_extinction_method none
_refine_ls_goodness_of_fit_ref 0.892
_refine_ls_hydrogen_treatment 'fully refined'
_refine_ls_matrix_type full
_refine_ls_number_parameters 234
_refine_ls_number_reflns 3390
_refine_ls_number_restraints 0
_refine_ls_restrained_S_all 0.892
_refine_ls_R_factor_all 0.0370
_refine_ls_R_factor_gt 0.0271
_refine_ls_shift/su_max 0.001
_refine_ls_shift/su_mean 0.000
_refine_ls_structure_factor_coef Fsqd
_refine_ls_weighting_details 'calc w=1/[\s^2^(Fo^2^)+(0.0501P)^2^+0.0000P] where P=(Fo^2^+2Fc^2^)/3'
_refine_ls_weighting_scheme calc
_refine_ls_wR_factor_gt 0.0663
_refine_ls_wR_factor_ref 0.0685
_reflns_number_gt 2634
_reflns_number_total 3390
_reflns_threshold_expression >2sigma(I)
_cod_data_source_file ic0204575_2.cif
_cod_data_source_block 8
_cod_original_cell_volume 1453.57(16)
_cod_database_code 4313085

loop_
_symmetry_equiv_pos_as_xyz
'x, y, z'
'-x, y+1/2, -z+1/2'
'-x, -y, -z'
'x, -y-1/2, z-1/2'

loop_
_atom_site_label
_atom_site_type_symbol
_atom_site_fract_x
_atom_site_fract_y
_atom_site_fract_z
_atom_site_U_iso_or_equiv
_atom_site_adp_type
_atom_site_occupancy
_atom_site_symmetry_multiplicity
_atom_site_calc_flag
_atom_site_refinement_flags
_atom_site_disorder_assembly
_atom_site_disorder_group
Tc Tc 0.151346(12) 0.60018(2) 0.936960(16) 0.03452(8) Uani 1 1 d . . .
C1 C 0.25899(16) 0.7208(3) 1.08586(19) 0.0362(5) Uani 1 1 d . . .
H1 H 0.3032(19) 0.657(4) 1.133(2) 0.035(7) Uiso 1 1 d . . .
C2 C 0.17851(19) 0.7564(4) 1.1040(2) 0.0462(6) Uani 1 1 d . . .
H2 H 0.162(2) 0.718(4) 1.164(3) 0.051(8) Uiso 1 1 d . . .
C3 C 0.12824(19) 0.8634(3) 1.0150(3) 0.0455(6) Uani 1 1 d . . .
H3 H 0.076(3) 0.898(4) 1.010(3) 0.055(9) Uiso 1 1 d . . .
C4 C 0.17735(16) 0.8969(3) 0.9401(2) 0.0384(5) Uani 1 1 d . . .
H4 H 0.163(2) 0.966(4) 0.873(3) 0.049(8) Uiso 1 1 d . . .
C5 C 0.25865(14) 0.8079(3) 0.98296(18) 0.0307(4) Uani 1 1 d . . .
C6 C 0.32925(14) 0.8112(3) 0.92900(16) 0.0286(4) Uani 1 1 d . . .
C7 C 0.40964(15) 0.7043(3) 0.98738(18) 0.0310(4) Uani 1 1 d . . .
H7A H 0.3917(19) 0.588(3) 1.000(2) 0.039(7) Uiso 1 1 d . . .
H7B H 0.4309(19) 0.752(3) 1.063(2) 0.042(7) Uiso 1 1 d . . .
C8 C 0.47803(14) 0.6997(3) 0.92801(16) 0.0283(4) Uani 1 1 d . . .
C9 C 0.55779(15) 0.7843(3) 0.97441(18) 0.0321(4) Uani 1 1 d . . .
H9 H 0.5703(19) 0.844(4) 1.043(2) 0.040(7) Uiso 1 1 d . . .
C10 C 0.62187(16) 0.7752(3) 0.9212(2) 0.0359(5) Uani 1 1 d . . .
H10 H 0.6749(19) 0.827(4) 0.956(2) 0.035(6) Uiso 1 1 d . . .
C11 C 0.60797(17) 0.6804(3) 0.8216(2) 0.0365(5) Uani 1 1 d . . .
H11 H 0.650(2) 0.671(4) 0.787(2) 0.041(7) Uiso 1 1 d . . .
C12 C 0.52945(17) 0.5933(3) 0.77557(18) 0.0349(5) Uani 1 1 d . . .
H12 H 0.5183(18) 0.524(4) 0.707(2) 0.040(7) Uiso 1 1 d . . .
C13 C 0.46498(16) 0.6045(3) 0.82787(18) 0.0327(4) Uani 1 1 d . . .
H13 H 0.408(2) 0.543(4) 0.797(2) 0.047(8) Uiso 1 1 d . . .
C14 C 0.20543(19) 0.4501(4) 0.8539(3) 0.0486(6) Uani 1 1 d . . .
C15 C 0.0483(2) 0.5988(4) 0.8098(3) 0.0637(9) Uani 1 1 d . . .
C16 C 0.1127(2) 0.3959(4) 0.9982(3) 0.0605(8) Uani 1 1 d . . .
O1 O 0.32193(12) 0.8986(2) 0.84445(14) 0.0387(4) Uani 1 1 d . . .
O14 O 0.23919(19) 0.3638(4) 0.8045(2) 0.0770(7) Uani 1 1 d . . .
O15 O -0.0128(2) 0.6054(4) 0.7333(3) 0.1094(13) Uani 1 1 d . . .
O16 O 0.0907(2) 0.2768(3) 1.0378(3) 0.0978(10) Uani 1 1 d . . .

loop_
_atom_site_aniso_label
_atom_site_aniso_U_11
_atom_site_aniso_U_22
_atom_site_aniso_U_33
_atom_site_aniso_U_23
_atom_site_aniso_U_13
_atom_site_aniso_U_12
Tc 0.02750(11) 0.03461(11) 0.04140(11) -0.00322(8) 0.01046(7) -0.00114(8)
C1 0.0331(12) 0.0437(12) 0.0316(11) -0.0024(9) 0.0097(9) 0.0018(10)
C2 0.0440(16) 0.0586(16) 0.0419(13) -0.0101(11) 0.0219(11) -0.0020(11)
C3 0.0334(14) 0.0455(13) 0.0593(16) -0.0121(11) 0.0168(12) 0.0048(10)
C4 0.0328(12) 0.0308(10) 0.0472(13) -0.0032(10) 0.0058(10) 0.0052(9)
C5 0.0292(11) 0.0278(9) 0.0335(10) -0.0037(8) 0.0071(8) 0.0003(8)
C6 0.0300(11) 0.0261(9) 0.0275(9) -0.0015(8) 0.0057(8) -0.0031(8)
C7 0.0311(11) 0.0330(10) 0.0288(10) 0.0030(8) 0.0089(8) 0.0008(8)
C8 0.0286(11) 0.0275(9) 0.0281(9) 0.0030(7) 0.0077(8) 0.0025(8)
C9 0.0336(12) 0.0311(10) 0.0306(10) -0.0030(8) 0.0085(9) 0.0004(8)
C10 0.0314(12) 0.0307(10) 0.0450(12) 0.0008(9) 0.0109(10) -0.0032(9)
C11 0.0400(14) 0.0334(11) 0.0425(12) 0.0060(9) 0.0222(10) 0.0046(9)
C12 0.0452(14) 0.0326(10) 0.0277(10) 0.0011(9) 0.0125(9) 0.0038(10)
C13 0.0346(12) 0.0319(10) 0.0299(10) 0.0014(8) 0.0072(8) -0.0004(9)
C14 0.0405(15) 0.0523(14) 0.0544(15) -0.0130(12) 0.0164(12) -0.0060(11)
C15 0.0428(16) 0.0588(17) 0.076(2) -0.0161(15) -0.0018(15) -0.0045(13)
C16 0.067(2) 0.0442(14) 0.083(2) -0.0037(15) 0.0428(18) -0.0030(14)
O1 0.0381(9) 0.0404(8) 0.0356(8) 0.0091(7) 0.0085(7) 0.0023(7)
O14 0.0714(17) 0.0845(16) 0.0813(16) -0.0354(13) 0.0324(13) 0.0053(13)
O15 0.0614(17) 0.109(2) 0.115(2) -0.0277(19) -0.0364(17) -0.0009(15)
O16 0.129(3) 0.0535(13) 0.141(3) 0.0103(16) 0.086(2) -0.0128(15)

loop_
_atom_type_symbol
_atom_type_description
_atom_type_scat_dispersion_real
_atom_type_scat_dispersion_imag
_atom_type_scat_source
C C 0.0033 0.0016 'International Tables Vol C Tables 4.2.6.8 and 6.1.1.4'
H H 0.0000 0.0000 'International Tables Vol C Tables 4.2.6.8 and 6.1.1.4'
O O 0.0106 0.0060 'International Tables Vol C Tables 4.2.6.8 and 6.1.1.4'
Tc Tc -1.4390 0.7593 'International Tables Vol C Tables 4.2.6.8 and 6.1.1.4'

loop_
_geom_angle_atom_site_label_1
_geom_angle_atom_site_label_2
_geom_angle_atom_site_label_3
_geom_angle
_geom_angle_site_symmetry_1
_geom_angle_site_symmetry_3
_geom_angle_publ_flag
C15 Tc C16 90.88(16) . . ?
C15 Tc C14 88.80(14) . . ?
C16 Tc C14 89.06(13) . . ?
C15 Tc C5 127.71(12) . . ?
C16 Tc C5 140.97(13) . . ?
C14 Tc C5 96.48(10) . . ?
C15 Tc C4 97.34(11) . . ?
C16 Tc C4 150.70(12) . . ?
C14 Tc C4 119.05(12) . . ?
C5 Tc C4 36.27(8) . . ?
C15 Tc C1 156.36(11) . . ?
C16 Tc C1 105.33(13) . . ?
C14 Tc C1 108.20(11) . . ?
C5 Tc C1 36.44(8) . . ?
C4 Tc C1 60.28(9) . . ?
C15 Tc C3 97.95(12) . . ?
C16 Tc C3 115.31(13) . . ?
C14 Tc C3 154.43(12) . . ?
C5 Tc C3 60.00(9) . . ?
C4 Tc C3 35.77(10) . . ?
C1 Tc C3 59.74(10) . . ?
C15 Tc C2 128.34(13) . . ?
C16 Tc C2 93.45(13) . . ?
C14 Tc C2 142.67(11) . . ?
C5 Tc C2 59.85(9) . . ?
C4 Tc C2 59.59(10) . . ?
C1 Tc C2 35.60(10) . . ?
C3 Tc C2 35.62(11) . . ?
C2 C1 C5 107.4(2) . . ?
C2 C1 Tc 72.46(14) . . ?
C5 C1 Tc 71.13(12) . . ?
C3 C2 C1 108.9(2) . . ?
C3 C2 Tc 72.04(15) . . ?
C1 C2 Tc 71.94(14) . . ?
C2 C3 C4 108.2(2) . . ?
C2 C3 Tc 72.34(15) . . ?
C4 C3 Tc 71.83(14) . . ?
C3 C4 C5 107.8(2) . . ?
C3 C4 Tc 72.40(15) . . ?
C5 C4 Tc 71.38(13) . . ?
C4 C5 C1 107.7(2) . . ?
C4 C5 C6 124.6(2) . . ?
C1 C5 C6 127.7(2) . . ?
C4 C5 Tc 72.35(13) . . ?
C1 C5 Tc 72.43(13) . . ?
C6 C5 Tc 121.72(14) . . ?
O1 C6 C5 120.7(2) . . ?
O1 C6 C7 123.3(2) . . ?
C5 C6 C7 115.98(17) . . ?
C8 C7 C6 115.39(17) . . ?
C9 C8 C13 118.4(2) . . ?
C9 C8 C7 120.69(19) . . ?
C13 C8 C7 120.9(2) . . ?
C10 C9 C8 120.5(2) . . ?
C11 C10 C9 120.5(2) . . ?
C10 C11 C12 119.6(2) . . ?
C13 C12 C11 120.0(2) . . ?
C12 C13 C8 121.1(2) . . ?
O14 C14 Tc 178.3(3) . . ?
O15 C15 Tc 177.1(3) . . ?
O16 C16 Tc 177.9(4) . . ?

loop_
_geom_bond_atom_site_label_1
_geom_bond_atom_site_label_2
_geom_bond_distance
_geom_bond_site_symmetry_2
_geom_bond_publ_flag
Tc C15 1.910(3) . ?
Tc C16 1.919(3) . ?
Tc C14 1.919(3) . ?
Tc C5 2.288(2) . ?
Tc C4 2.300(2) . ?
Tc C1 2.305(2) . ?
Tc C3 2.308(3) . ?
Tc C2 2.312(3) . ?
C1 C2 1.411(4) . ?
C1 C5 1.436(3) . ?
C2 C3 1.413(4) . ?
C3 C4 1.415(4) . ?
C4 C5 1.428(3) . ?
C5 C6 1.488(3) . ?
C6 O1 1.217(3) . ?
C6 C7 1.517(3) . ?
C7 C8 1.503(3) . ?
C8 C9 1.398(3) . ?
C8 C13 1.397(3) . ?
C9 C10 1.389(4) . ?
C10 C11 1.388(3) . ?
C11 C12 1.390(4) . ?
C12 C13 1.387(4) . ?
C14 O14 1.144(4) . ?
C15 O15 1.141(4) . ?
C16 O16 1.140(4) . ?

loop_
_geom_torsion_atom_site_label_1
_geom_torsion_atom_site_label_2
_geom_torsion_atom_site_label_3
_geom_torsion_atom_site_label_4
_geom_torsion
_geom_torsion_site_symmetry_1
_geom_torsion_site_symmetry_2
_geom_torsion_site_symmetry_3
_geom_torsion_site_symmetry_4
_geom_torsion_publ_flag
C15 Tc C1 C2 57.8(4) . . . . ?
C16 Tc C1 C2 -73.99(19) . . . . ?
C14 Tc C1 C2 -168.14(18) . . . . ?
C5 Tc C1 C2 116.1(2) . . . . ?
C4 Tc C1 C2 78.23(17) . . . . ?
C3 Tc C1 C2 36.69(17) . . . . ?
C15 Tc C1 C5 -58.3(4) . . . . ?
C16 Tc C1 C5 169.95(15) . . . . ?
C14 Tc C1 C5 75.80(16) . . . . ?
C4 Tc C1 C5 -37.83(13) . . . . ?
C3 Tc C1 C5 -79.37(15) . . . . ?
C2 Tc C1 C5 -116.1(2) . . . . ?
C5 C1 C2 C3 0.0(3) . . . . ?
Tc C1 C2 C3 -62.99(19) . . . . ?
C5 C1 C2 Tc 62.97(16) . . . . ?
C15 Tc C2 C3 -36.8(3) . . . . ?
C16 Tc C2 C3 -130.6(2) . . . . ?
C14 Tc C2 C3 136.4(2) . . . . ?
C5 Tc C2 C3 79.50(18) . . . . ?
C4 Tc C2 C3 37.25(17) . . . . ?
C1 Tc C2 C3 117.6(2) . . . . ?
C15 Tc C2 C1 -154.37(19) . . . . ?
C16 Tc C2 C1 111.77(19) . . . . ?
C14 Tc C2 C1 18.8(3) . . . . ?
C5 Tc C2 C1 -38.11(14) . . . . ?
C4 Tc C2 C1 -80.36(17) . . . . ?
C3 Tc C2 C1 -117.6(2) . . . . ?
C1 C2 C3 C4 -0.4(3) . . . . ?
Tc C2 C3 C4 -63.28(18) . . . . ?
C1 C2 C3 Tc 62.93(18) . . . . ?
C15 Tc C3 C2 151.7(2) . . . . ?
C16 Tc C3 C2 56.9(2) . . . . ?
C14 Tc C3 C2 -104.2(3) . . . . ?
C5 Tc C3 C2 -79.06(17) . . . . ?
C4 Tc C3 C2 -116.8(2) . . . . ?
C1 Tc C3 C2 -36.67(16) . . . . ?
C15 Tc C3 C4 -91.54(19) . . . . ?
C16 Tc C3 C4 173.69(18) . . . . ?
C14 Tc C3 C4 12.5(3) . . . . ?
C5 Tc C3 C4 37.70(14) . . . . ?
C1 Tc C3 C4 80.09(16) . . . . ?
C2 Tc C3 C4 116.8(2) . . . . ?
C2 C3 C4 C5 0.6(3) . . . . ?
Tc C3 C4 C5 -63.02(16) . . . . ?
C2 C3 C4 Tc 63.61(18) . . . . ?
C15 Tc C4 C3 93.43(19) . . . . ?
C16 Tc C4 C3 -11.7(3) . . . . ?
C14 Tc C4 C3 -173.85(17) . . . . ?
C5 Tc C4 C3 -116.5(2) . . . . ?
C1 Tc C4 C3 -78.44(17) . . . . ?
C2 Tc C4 C3 -37.09(16) . . . . ?
C15 Tc C4 C5 -150.11(18) . . . . ?
C16 Tc C4 C5 104.7(3) . . . . ?
C14 Tc C4 C5 -57.39(18) . . . . ?
C1 Tc C4 C5 38.02(13) . . . . ?
C3 Tc C4 C5 116.5(2) . . . . ?
C2 Tc C4 C5 79.37(15) . . . . ?
C3 C4 C5 C1 -0.6(3) . . . . ?
Tc C4 C5 C1 -64.29(15) . . . . ?
C3 C4 C5 C6 -179.5(2) . . . . ?
Tc C4 C5 C6 116.8(2) . . . . ?
C3 C4 C5 Tc 63.68(17) . . . . ?
C2 C1 C5 C4 0.4(3) . . . . ?
Tc C1 C5 C4 64.23(15) . . . . ?
C2 C1 C5 C6 179.3(2) . . . . ?
Tc C1 C5 C6 -116.9(2) . . . . ?
C2 C1 C5 Tc -63.84(17) . . . . ?
C15 Tc C5 C4 38.7(2) . . . . ?
C16 Tc C5 C4 -131.3(2) . . . . ?
C14 Tc C5 C4 132.17(16) . . . . ?
C1 Tc C5 C4 -115.8(2) . . . . ?
C3 Tc C5 C4 -37.18(15) . . . . ?
C2 Tc C5 C4 -78.58(16) . . . . ?
C15 Tc C5 C1 154.45(18) . . . . ?
C16 Tc C5 C1 -15.5(2) . . . . ?
C14 Tc C5 C1 -112.05(16) . . . . ?
C4 Tc C5 C1 115.8(2) . . . . ?
C3 Tc C5 C1 78.60(16) . . . . ?
C2 Tc C5 C1 37.21(15) . . . . ?
C15 Tc C5 C6 -81.6(2) . . . . ?
C16 Tc C5 C6 108.4(2) . . . . ?
C14 Tc C5 C6 11.88(19) . . . . ?
C4 Tc C5 C6 -120.3(2) . . . . ?
C1 Tc C5 C6 123.9(2) . . . . ?
C3 Tc C5 C6 -157.5(2) . . . . ?
C2 Tc C5 C6 161.1(2) . . . . ?
C4 C5 C6 O1 2.7(3) . . . . ?
C1 C5 C6 O1 -176.0(2) . . . . ?
Tc C5 C6 O1 92.3(2) . . . . ?
C4 C5 C6 C7 -178.8(2) . . . . ?
C1 C5 C6 C7 2.5(3) . . . . ?
Tc C5 C6 C7 -89.1(2) . . . . ?
O1 C6 C7 C8 -5.2(3) . . . . ?
C5 C6 C7 C8 176.32(18) . . . . ?
C6 C7 C8 C9 110.8(2) . . . . ?
C6 C7 C8 C13 -72.1(3) . . . . ?
C13 C8 C9 C10 0.8(3) . . . . ?
C7 C8 C9 C10 178.0(2) . . . . ?
C8 C9 C10 C11 -0.7(3) . . . . ?
C9 C10 C11 C12 -0.4(3) . . . . ?
C10 C11 C12 C13 1.3(3) . . . . ?
C11 C12 C13 C8 -1.2(3) . . . . ?
C9 C8 C13 C12 0.2(3) . . . . ?
C7 C8 C13 C12 -177.02(19) . . . . ?
C15 Tc C14 O14 119(10) . . . . ?
C16 Tc C14 O14 -150(10) . . . . ?
C5 Tc C14 O14 -8(10) . . . . ?
C4 Tc C14 O14 22(10) . . . . ?
C1 Tc C14 O14 -44(10) . . . . ?
C3 Tc C14 O14 13(10) . . . . ?
C2 Tc C14 O14 -55(10) . . . . ?
C16 Tc C15 O15 157(8) . . . . ?
C14 Tc C15 O15 -114(8) . . . . ?
C5 Tc C15 O15 -17(8) . . . . ?
C4 Tc C15 O15 5(8) . . . . ?
C1 Tc C15 O15 23(8) . . . . ?
C3 Tc C15 O15 41(8) . . . . ?
C2 Tc C15 O15 62(8) . . . . ?
C15 Tc C16 O16 -140(9) . . . . ?
C14 Tc C16 O16 132(9) . . . . ?
C5 Tc C16 O16 33(9) . . . . ?
C4 Tc C16 O16 -33(10) . . . . ?
C1 Tc C16 O16 23(9) . . . . ?
C3 Tc C16 O16 -40(9) . . . . ?
C2 Tc C16 O16 -11(9) . . . . ?
